data_4314969
loop_
_publ_author_name
'Shigehisa Akine'
'Satoko Kagiyama'
'Tatsuya Nabeshima'

_publ_contact_author_address
;
Tsukuba, Ibaraki 305-8571, Japan
;
_publ_contact_author_email akine@chem.tsukuba.ac.jp
_publ_contact_author_fax +81-29-853-4527
_publ_contact_author_name 'Shigehisa Akine'
_publ_contact_author_phone +81-29-853-4527
_publ_section_title
;
 Modulation of Multimetal Complexation Behavior of Tetraoxime Ligand by
 Covalent Transformation of Olefinic Functionalities
;
_journal_name_full 'Inorganic Chemistry'
_journal_page_first 2141
_journal_page_last 2152
_journal_paper_doi 10.1021/ic9019926
_journal_volume 49
_journal_year 2010
_chemical_formula_moiety C35.50H37ClN4O15Zn3
_chemical_formula_sum 'C35.5 H37 Cl N4 O15 Zn3'
_chemical_formula_weight 991.25
_chemical_name_common '[LZn3(OAc)2(MeOH)]_0.5CH2Cl2'
_chemical_name_systematic
; 
 ? 
;
_space_group_IT_number 14
_symmetry_cell_setting monoclinic
_symmetry_space_group_name_Hall '-P 2yn'
_symmetry_space_group_name_H-M 'P 1 21/n 1'
_atom_sites_solution_hydrogens geom
_atom_sites_solution_primary direct
_atom_sites_solution_secondary difmap
_audit_creation_method SHELXL-97
_cell_angle_alpha 90.00
_cell_angle_beta 102.788(12)
_cell_angle_gamma 90.00
_cell_formula_units_Z 4
_cell_length_a 10.523(2)
_cell_length_b 23.149(5)
_cell_length_c 16.859(5)
_cell_measurement_reflns_used 32613
_cell_measurement_temperature 120
_cell_measurement_theta_max 25.50
_cell_measurement_theta_min 3.04
_cell_volume 4004.9(17)
_computing_cell_refinement 'Rapid AUTO (Rigaku Corp.)'
_computing_data_collection 'Rapid AUTO (Rigaku Corp.)'
_computing_data_reduction 'Rapid AUTO (Rigaku Corp.)'
_computing_molecular_graphics ORTEP-3
_computing_publication_material ORTEP-3
_computing_structure_refinement 'SHELXL-97 (Sheldrick, 1997)'
_computing_structure_solution 'DIRDIF99 (Beurskens et al., 1999)'
_diffrn_ambient_temperature 120
_diffrn_measured_fraction_theta_full 0.997
_diffrn_measured_fraction_theta_max 0.997
_diffrn_measurement_device_type 'Rigaku R-AXIS Rapid'
_diffrn_measurement_method IP
_diffrn_radiation_monochromator graphite
_diffrn_radiation_source 'fine-focus sealed tube'
_diffrn_radiation_type MoK\a
_diffrn_radiation_wavelength 0.71069
_diffrn_reflns_av_R_equivalents 0.0300
_diffrn_reflns_av_sigmaI/netI 0.0240
_diffrn_reflns_limit_h_max 12
_diffrn_reflns_limit_h_min -12
_diffrn_reflns_limit_k_max 28
_diffrn_reflns_limit_k_min -28
_diffrn_reflns_limit_l_max 20
_diffrn_reflns_limit_l_min -20
_diffrn_reflns_number 32613
_diffrn_reflns_theta_full 25.50
_diffrn_reflns_theta_max 25.50
_diffrn_reflns_theta_min 3.04
_diffrn_standards_decay_% 0
_diffrn_standards_interval_count 0
_diffrn_standards_interval_time 0
_diffrn_standards_number 0
_exptl_absorpt_coefficient_mu 1.923
_exptl_absorpt_correction_T_max 0.6449
_exptl_absorpt_correction_T_min 0.5961
_exptl_absorpt_correction_type multi-scan
_exptl_absorpt_process_details 'Rapid AUTO (Rigaku Corp.)'
_exptl_crystal_colour yellow
_exptl_crystal_density_diffrn 1.644
_exptl_crystal_density_method 'not measured'
_exptl_crystal_description prismatic
_exptl_crystal_F_000 2020
_exptl_crystal_size_max 0.30
_exptl_crystal_size_mid 0.30
_exptl_crystal_size_min 0.25
_refine_diff_density_max 3.390
_refine_diff_density_min -1.374
_refine_diff_density_rms 0.149
_refine_ls_extinction_method none
_refine_ls_goodness_of_fit_ref 1.037
_refine_ls_hydrogen_treatment mixed
_refine_ls_matrix_type full
_refine_ls_number_parameters 585
_refine_ls_number_reflns 7442
_refine_ls_number_restraints 106
_refine_ls_restrained_S_all 1.051
_refine_ls_R_factor_all 0.0816
_refine_ls_R_factor_gt 0.0727
_refine_ls_shift/su_max 0.001
_refine_ls_shift/su_mean 0.000
_refine_ls_structure_factor_coef Fsqd
_refine_ls_weighting_details 'calc w=1/[\s^2^(Fo^2^)+(0.1107P)^2^+25.7053P] where P=(Fo^2^+2Fc^2^)/3'
_refine_ls_weighting_scheme calc
_refine_ls_wR_factor_gt 0.1977
_refine_ls_wR_factor_ref 0.2063
_reflns_number_gt 6393
_reflns_number_total 7442
_reflns_threshold_expression >2sigma(I)
_cod_data_source_file ic9019926_si_001_05.cif
_cod_data_source_block cis-LZn3
_cod_original_cell_volume 4004.8(17)
_cod_original_formula_sum 'C35.50 H37 Cl N4 O15 Zn3'
_cod_database_code 4314969

loop_
_symmetry_equiv_pos_as_xyz
'x, y, z'
'-x+1/2, y+1/2, -z+1/2'
'-x, -y, -z'
'x-1/2, -y-1/2, z-1/2'

loop_
_atom_site_label
_atom_site_type_symbol
_atom_site_fract_x
_atom_site_fract_y
_atom_site_fract_z
_atom_site_U_iso_or_equiv
_atom_site_adp_type
_atom_site_occupancy
_atom_site_symmetry_multiplicity
_atom_site_calc_flag
_atom_site_refinement_flags
_atom_site_disorder_assembly
_atom_site_disorder_group
Zn1 Zn 0.58423(8) 0.45271(3) 0.79663(4) 0.0366(2) Uani 1 1 d . . .
Zn2 Zn 0.50018(7) 0.67659(3) 0.55684(4) 0.0298(2) Uani 1 1 d . . .
Zn3 Zn 0.55711(8) 0.59807(3) 0.73583(4) 0.0346(2) Uani 1 1 d . . .
C1 C 0.3444(7) 0.3558(3) 0.8080(4) 0.0425(16) Uani 1 1 d . . .
C2 C 0.3196(7) 0.4011(3) 0.7506(4) 0.0421(16) Uani 1 1 d . . .
C3 C 0.1926(8) 0.4038(4) 0.7011(5) 0.060(2) Uani 1 1 d . A .
C4 C 0.0980(8) 0.3640(5) 0.7076(7) 0.073(3) Uani 1 1 d . . .
H1 H 0.0143 0.3667 0.6723 0.088 Uiso 1 1 calc R . .
C5 C 0.1231(9) 0.3200(5) 0.7651(6) 0.072(3) Uani 1 1 d . . .
H2 H 0.0569 0.2932 0.7701 0.087 Uiso 1 1 calc R . .
C6 C 0.2434(9) 0.3159(4) 0.8138(5) 0.056(2) Uani 1 1 d . . .
H3 H 0.2612 0.2858 0.8529 0.067 Uiso 1 1 calc R . .
O1 O 0.4047(5) 0.4397(2) 0.7401(3) 0.0424(11) Uani 1 1 d . . .
O2 O 0.1724(6) 0.4450(3) 0.6412(4) 0.0735(17) Uani 1 1 d DU . .
C7 C 0.4673(8) 0.3464(3) 0.8631(4) 0.0438(16) Uani 1 1 d . . .
H4 H 0.4732 0.3146 0.8993 0.053 Uiso 1 1 calc R . .
N1 N 0.5699(6) 0.3772(2) 0.8680(3) 0.0431(14) Uani 1 1 d . . .
O3 O 0.6724(6) 0.3568(2) 0.9309(3) 0.0528(13) Uani 1 1 d . . .
C8 C 0.7888(8) 0.3866(3) 0.9301(5) 0.054(2) Uani 1 1 d . . .
H5 H 0.8461 0.3854 0.9852 0.065 Uiso 1 1 calc R . .
H6 H 0.7683 0.4276 0.9161 0.065 Uiso 1 1 calc R . .
C9 C 0.8617(8) 0.3610(3) 0.8693(5) 0.0509(18) Uani 1 1 d . . .
H7 H 0.9373 0.3861 0.8673 0.061 Uiso 1 1 calc R . .
H8 H 0.8959 0.3226 0.8890 0.061 Uiso 1 1 calc R . .
O4 O 0.7831(5) 0.35504(19) 0.7883(3) 0.0409(11) Uani 1 1 d . . .
N2 N 0.7360(5) 0.4094(2) 0.7545(3) 0.0349(12) Uani 1 1 d . . .
C10 C 0.7418(6) 0.4103(3) 0.6797(4) 0.0312(13) Uani 1 1 d . . .
H9 H 0.7778 0.3775 0.6589 0.037 Uiso 1 1 calc R . .
C11 C 0.6974(5) 0.4576(2) 0.6244(4) 0.0285(12) Uani 1 1 d . . .
C12 C 0.6428(5) 0.5080(2) 0.6471(3) 0.0263(11) Uani 1 1 d . . .
C13 C 0.6049(5) 0.5531(2) 0.5881(3) 0.0258(11) Uani 1 1 d . . .
C14 C 0.6272(5) 0.5461(2) 0.5100(4) 0.0267(12) Uani 1 1 d . . .
C15 C 0.6797(5) 0.4936(3) 0.4882(4) 0.0317(13) Uani 1 1 d . . .
H10 H 0.6905 0.4884 0.4342 0.038 Uiso 1 1 calc R . .
C16 C 0.7147(6) 0.4505(3) 0.5433(4) 0.0314(13) Uani 1 1 d . . .
H11 H 0.7507 0.4157 0.5280 0.038 Uiso 1 1 calc R . .
O5 O 0.6235(4) 0.51734(17) 0.7214(2) 0.0306(9) Uani 1 1 d . . .
O6 O 0.5502(4) 0.59917(17) 0.6133(2) 0.0303(9) Uani 1 1 d . . .
C17 C 0.5955(5) 0.5892(3) 0.4470(4) 0.0298(12) Uani 1 1 d . . .
H12 H 0.6031 0.5788 0.3937 0.036 Uiso 1 1 calc R . .
N3 N 0.5573(5) 0.6410(2) 0.4582(3) 0.0301(10) Uani 1 1 d . . .
O7 O 0.5263(4) 0.67192(19) 0.3827(2) 0.0328(9) Uani 1 1 d . . .
C18 C 0.6256(6) 0.7138(3) 0.3802(4) 0.0361(14) Uani 1 1 d . . .
H13 H 0.6028 0.7345 0.3276 0.043 Uiso 1 1 calc R . .
H14 H 0.7088 0.6933 0.3824 0.043 Uiso 1 1 calc R . .
C19 C 0.6456(6) 0.7577(3) 0.4485(4) 0.0378(14) Uani 1 1 d . . .
H15 H 0.6774 0.7376 0.5010 0.045 Uiso 1 1 calc R . .
H16 H 0.7136 0.7855 0.4412 0.045 Uiso 1 1 calc R . .
O8 O 0.5303(4) 0.78843(19) 0.4516(3) 0.0379(10) Uani 1 1 d . . .
N4 N 0.4436(5) 0.7530(2) 0.4832(3) 0.0312(11) Uani 1 1 d . . .
C20 C 0.3276(6) 0.7693(2) 0.4561(4) 0.0296(12) Uani 1 1 d . . .
H17 H 0.3145 0.8016 0.4204 0.035 Uiso 1 1 calc R . .
C21 C 0.2129(6) 0.7428(3) 0.4748(4) 0.0319(13) Uani 1 1 d . . .
C22 C 0.2154(6) 0.6983(3) 0.5319(4) 0.0346(13) Uani 1 1 d . . .
C23 C 0.0916(7) 0.6771(3) 0.5422(5) 0.0475(17) Uani 1 1 d . A .
C24 C -0.0228(7) 0.6990(4) 0.4971(6) 0.064(2) Uani 1 1 d . . .
H18 H -0.1033 0.6841 0.5049 0.077 Uiso 1 1 calc R . .
C25 C -0.0231(7) 0.7419(4) 0.4409(6) 0.067(3) Uani 1 1 d . . .
H19 H -0.1033 0.7562 0.4097 0.081 Uiso 1 1 calc R . .
C26 C 0.0931(6) 0.7642(3) 0.4300(5) 0.0461(17) Uani 1 1 d . . .
H20 H 0.0925 0.7944 0.3917 0.055 Uiso 1 1 calc R . .
O9 O 0.3216(4) 0.6767(2) 0.5755(3) 0.0396(10) Uani 1 1 d DU . .
O10 O 0.0974(5) 0.6348(2) 0.5991(4) 0.0603(14) Uani 1 1 d DU . .
C27 C -0.0267(9) 0.6069(7) 0.5973(8) 0.069(3) Uani 0.642(11) 1 d PDU A 1
H21 H -0.0524 0.5837 0.5470 0.082 Uiso 0.642(11) 1 calc PR A 1
H22 H -0.0944 0.6366 0.5968 0.082 Uiso 0.642(11) 1 calc PR A 1
C28 C -0.0180(12) 0.5685(5) 0.6700(8) 0.062(3) Uani 0.642(11) 1 d PDU A 1
H23 H -0.0543 0.5843 0.7120 0.074 Uiso 0.642(11) 1 calc PR A 1
C29 C 0.0312(13) 0.5171(5) 0.6848(8) 0.068(3) Uani 0.642(11) 1 d PDU A 1
H24 H 0.0570 0.5051 0.7400 0.081 Uiso 0.642(11) 1 calc PR A 1
C30 C 0.0496(9) 0.4755(6) 0.6200(8) 0.071(3) Uani 0.642(11) 1 d PDU A 1
H25 H -0.0225 0.4471 0.6105 0.085 Uiso 0.642(11) 1 calc PR A 1
H26 H 0.0452 0.4970 0.5687 0.085 Uiso 0.642(11) 1 calc PR A 1
C31 C -0.008(2) 0.6055(11) 0.6252(16) 0.066(4) Uani 0.358(11) 1 d PDU A 2
H27 H -0.0868 0.6299 0.6203 0.079 Uiso 0.358(11) 1 calc PR A 2
H28 H 0.0181 0.5892 0.6807 0.079 Uiso 0.358(11) 1 calc PR A 2
C32 C -0.022(2) 0.5607(9) 0.5597(16) 0.075(4) Uani 0.358(11) 1 d PDU A 2
H29 H -0.0737 0.5663 0.5065 0.090 Uiso 0.358(11) 1 calc PR A 2
C33 C 0.044(2) 0.5136(11) 0.5817(16) 0.086(5) Uani 0.358(11) 1 d PDU A 2
H30 H 0.0278 0.4821 0.5447 0.103 Uiso 0.358(11) 1 calc PR A 2
C34 C 0.142(3) 0.5040(6) 0.6598(15) 0.089(5) Uani 0.358(11) 1 d PDU A 2
H31 H 0.2185 0.5300 0.6658 0.107 Uiso 0.358(11) 1 calc PR A 2
H32 H 0.1040 0.5067 0.7082 0.107 Uiso 0.358(11) 1 calc PR A 2
O11 O 0.6145(8) 0.5017(2) 0.8947(3) 0.075(2) Uani 1 1 d . . .
O12 O 0.5674(6) 0.5918(2) 0.8547(3) 0.0554(14) Uani 1 1 d . . .
C35 C 0.5912(9) 0.5539(3) 0.9071(5) 0.053(2) Uani 1 1 d . . .
C36 C 0.6011(13) 0.5719(5) 0.9936(6) 0.086(3) Uani 1 1 d U . .
H33 H 0.5228 0.5936 0.9977 0.129 Uiso 1 1 calc R . .
H34 H 0.6781 0.5964 1.0114 0.129 Uiso 1 1 calc R . .
H35 H 0.6087 0.5376 1.0283 0.129 Uiso 1 1 calc R . .
O13 O 0.6413(5) 0.71538(19) 0.6369(3) 0.0430(11) Uani 1 1 d . . .
O14 O 0.6810(6) 0.6649(2) 0.7528(3) 0.0535(14) Uani 1 1 d . . .
C37 C 0.7113(7) 0.7008(3) 0.7047(4) 0.0425(16) Uani 1 1 d . . .
C38 C 0.8409(8) 0.7303(3) 0.7308(5) 0.054(2) Uani 1 1 d . . .
H36 H 0.8533 0.7572 0.6883 0.081 Uiso 1 1 calc R . .
H37 H 0.9106 0.7013 0.7399 0.081 Uiso 1 1 calc R . .
H38 H 0.8436 0.7516 0.7814 0.081 Uiso 1 1 calc R . .
O15 O 0.3679(5) 0.6234(2) 0.7162(3) 0.0465(12) Uani 1 1 d D . .
H39 H 0.344(8) 0.641(4) 0.670(3) 0.070 Uiso 1 1 d D . .
C39 C 0.3062(9) 0.6501(5) 0.7731(5) 0.068(3) Uani 1 1 d . . .
H40 H 0.3519 0.6395 0.8283 0.102 Uiso 1 1 calc R . .
H41 H 0.2154 0.6371 0.7636 0.102 Uiso 1 1 calc R . .
H42 H 0.3085 0.6922 0.7667 0.102 Uiso 1 1 calc R . .
Cl1 Cl 0.9378(7) 0.5945(3) 0.8779(5) 0.107(2) Uani 0.50 1 d PD B 1
Cl2 Cl 1.0881(10) 0.4908(4) 0.9006(6) 0.149(4) Uani 0.50 1 d PD B 1
C40 C 0.947(2) 0.5231(6) 0.8779(14) 0.109(10) Uani 0.50 1 d PD B 1
H43 H 0.8954 0.5087 0.9162 0.130 Uiso 0.50 1 calc PR B 1
H44 H 0.9026 0.5098 0.8230 0.130 Uiso 0.50 1 calc PR B 1

loop_
_atom_site_aniso_label
_atom_site_aniso_U_11
_atom_site_aniso_U_22
_atom_site_aniso_U_33
_atom_site_aniso_U_23
_atom_site_aniso_U_13
_atom_site_aniso_U_12
Zn1 0.0547(5) 0.0262(4) 0.0299(4) -0.0010(3) 0.0115(3) 0.0087(3)
Zn2 0.0295(4) 0.0285(4) 0.0274(4) -0.0031(3) -0.0025(3) 0.0030(3)
Zn3 0.0484(5) 0.0265(4) 0.0273(4) -0.0041(3) 0.0047(3) 0.0059(3)
C1 0.056(4) 0.039(4) 0.037(4) -0.001(3) 0.020(3) 0.007(3)
C2 0.045(4) 0.044(4) 0.044(4) 0.004(3) 0.025(3) 0.011(3)
C3 0.044(4) 0.088(6) 0.057(5) 0.017(4) 0.028(4) 0.018(4)
C4 0.039(4) 0.103(8) 0.083(7) 0.012(6) 0.027(4) 0.001(5)
C5 0.053(5) 0.092(7) 0.081(7) 0.007(6) 0.032(5) -0.012(5)
C6 0.075(6) 0.046(4) 0.055(5) 0.004(4) 0.033(4) -0.002(4)
O1 0.045(3) 0.042(3) 0.045(3) 0.012(2) 0.019(2) 0.011(2)
O2 0.058(3) 0.092(4) 0.078(4) 0.022(3) 0.028(3) 0.016(3)
C7 0.067(5) 0.030(3) 0.037(4) -0.003(3) 0.016(3) 0.003(3)
N1 0.064(4) 0.036(3) 0.028(3) 0.000(2) 0.008(3) 0.013(3)
O3 0.067(3) 0.046(3) 0.040(3) 0.006(2) 0.000(2) 0.009(3)
C8 0.067(5) 0.046(4) 0.038(4) -0.007(3) -0.013(3) 0.014(4)
C9 0.052(4) 0.044(4) 0.046(4) 0.001(3) -0.012(3) 0.006(3)
O4 0.050(3) 0.025(2) 0.042(3) -0.0003(19) 0.000(2) 0.0107(19)
N2 0.037(3) 0.023(2) 0.042(3) 0.000(2) 0.002(2) 0.006(2)
C10 0.024(3) 0.027(3) 0.041(3) -0.004(2) 0.004(2) 0.002(2)
C11 0.020(3) 0.026(3) 0.039(3) -0.004(2) 0.004(2) -0.002(2)
C12 0.019(2) 0.027(3) 0.031(3) -0.006(2) 0.003(2) -0.003(2)
C13 0.022(3) 0.023(3) 0.030(3) -0.009(2) 0.001(2) -0.005(2)
C14 0.018(2) 0.027(3) 0.033(3) -0.004(2) 0.002(2) -0.006(2)
C15 0.021(3) 0.041(3) 0.033(3) -0.007(3) 0.007(2) -0.003(2)
C16 0.024(3) 0.032(3) 0.040(3) -0.007(3) 0.010(2) 0.001(2)
O5 0.038(2) 0.0234(19) 0.030(2) -0.0032(16) 0.0055(17) 0.0033(17)
O6 0.034(2) 0.027(2) 0.028(2) -0.0034(16) 0.0029(17) 0.0027(17)
C17 0.020(3) 0.036(3) 0.032(3) -0.004(2) 0.003(2) -0.005(2)
N3 0.027(2) 0.033(3) 0.028(2) 0.000(2) 0.0005(19) -0.001(2)
O7 0.026(2) 0.040(2) 0.029(2) 0.0029(18) -0.0026(16) 0.0009(17)
C18 0.025(3) 0.041(3) 0.041(3) 0.007(3) 0.005(3) 0.001(3)
C19 0.022(3) 0.039(3) 0.048(4) 0.004(3) -0.002(3) -0.001(3)
O8 0.024(2) 0.030(2) 0.055(3) 0.004(2) 0.0001(19) -0.0035(17)
N4 0.028(2) 0.029(3) 0.033(3) -0.002(2) 0.001(2) -0.003(2)
C20 0.031(3) 0.022(3) 0.033(3) -0.002(2) 0.001(2) 0.003(2)
C21 0.028(3) 0.028(3) 0.040(3) -0.003(2) 0.009(2) 0.002(2)
C22 0.035(3) 0.032(3) 0.038(3) -0.002(3) 0.010(3) 0.014(3)
C23 0.047(4) 0.039(4) 0.063(5) 0.009(3) 0.026(4) 0.008(3)
C24 0.031(4) 0.066(5) 0.100(7) 0.034(5) 0.023(4) 0.004(4)
C25 0.027(3) 0.068(6) 0.105(7) 0.035(5) 0.014(4) 0.009(4)
C26 0.032(3) 0.043(4) 0.062(5) 0.016(3) 0.008(3) 0.004(3)
O9 0.041(2) 0.042(2) 0.037(2) 0.0044(19) 0.0120(19) 0.0101(19)
O10 0.059(3) 0.059(3) 0.071(3) 0.023(2) 0.031(3) 0.015(2)
C27 0.071(5) 0.070(5) 0.067(6) 0.012(4) 0.019(5) -0.008(4)
C28 0.066(5) 0.057(4) 0.065(5) 0.005(3) 0.021(4) -0.011(3)
C29 0.061(5) 0.074(4) 0.071(5) 0.015(3) 0.023(4) 0.006(4)
C30 0.063(4) 0.069(5) 0.085(6) 0.012(4) 0.025(5) 0.011(4)
C31 0.071(6) 0.072(6) 0.060(7) 0.010(5) 0.026(6) -0.008(5)
C32 0.075(6) 0.072(4) 0.079(6) 0.002(4) 0.020(5) 0.009(3)
C33 0.088(7) 0.076(6) 0.090(6) 0.011(5) 0.011(5) 0.014(5)
C34 0.089(7) 0.094(5) 0.083(6) 0.008(5) 0.015(5) 0.016(6)
O11 0.163(7) 0.033(3) 0.033(3) -0.001(2) 0.028(3) 0.013(3)
O12 0.092(4) 0.039(3) 0.035(3) -0.004(2) 0.014(3) 0.015(3)
C35 0.090(6) 0.032(4) 0.039(4) -0.004(3) 0.014(4) 0.001(4)
C36 0.125(6) 0.071(5) 0.063(5) -0.012(4) 0.024(5) 0.000(5)
O13 0.048(3) 0.029(2) 0.040(3) -0.0007(19) -0.015(2) -0.003(2)
O14 0.072(4) 0.043(3) 0.035(3) -0.001(2) -0.012(2) -0.014(3)
C37 0.054(4) 0.030(3) 0.034(3) -0.005(3) -0.011(3) -0.005(3)
C38 0.055(4) 0.037(4) 0.054(4) 0.006(3) -0.023(4) -0.010(3)
O15 0.050(3) 0.053(3) 0.040(3) 0.004(2) 0.018(2) 0.017(2)
C39 0.057(5) 0.096(7) 0.054(5) -0.015(5) 0.019(4) 0.018(5)
Cl1 0.091(4) 0.069(3) 0.143(6) -0.001(3) -0.014(4) 0.020(3)
Cl2 0.145(7) 0.105(6) 0.166(8) -0.001(6) -0.033(6) 0.018(5)
C40 0.22(3) 0.026(8) 0.115(18) -0.008(10) 0.11(2) 0.004(13)

loop_
_atom_type_symbol
_atom_type_description
_atom_type_scat_dispersion_real
_atom_type_scat_dispersion_imag
_atom_type_scat_source
C C 0.0033 0.0016 'International Tables Vol C Tables 4.2.6.8 and 6.1.1.4'
H H 0.0000 0.0000 'International Tables Vol C Tables 4.2.6.8 and 6.1.1.4'
N N 0.0061 0.0033 'International Tables Vol C Tables 4.2.6.8 and 6.1.1.4'
O O 0.0106 0.0060 'International Tables Vol C Tables 4.2.6.8 and 6.1.1.4'
Zn Zn 0.2839 1.4301 'International Tables Vol C Tables 4.2.6.8 and 6.1.1.4'
Cl Cl 0.1484 0.1585 'International Tables Vol C Tables 4.2.6.8 and 6.1.1.4'

loop_
_geom_angle_atom_site_label_1
_geom_angle_atom_site_label_2
_geom_angle_atom_site_label_3
_geom_angle
_geom_angle_site_symmetry_1
_geom_angle_site_symmetry_3
_geom_angle_publ_flag
O1 Zn1 O11 117.4(3) . . ?
O1 Zn1 O5 96.69(18) . . ?
O11 Zn1 O5 94.7(2) . . ?
O1 Zn1 N2 118.8(2) . . ?
O11 Zn1 N2 123.7(3) . . ?
O5 Zn1 N2 82.52(18) . . ?
O1 Zn1 N1 88.1(2) . . ?
O11 Zn1 N1 90.9(2) . . ?
O5 Zn1 N1 169.9(2) . . ?
N2 Zn1 N1 87.4(2) . . ?
O9 Zn2 O13 119.1(2) . . ?
O9 Zn2 O6 94.73(18) . . ?
O13 Zn2 O6 90.18(17) . . ?
O9 Zn2 N3 126.0(2) . . ?
O13 Zn2 N3 114.9(2) . . ?
O6 Zn2 N3 86.25(18) . . ?
O9 Zn2 N4 86.57(19) . . ?
O13 Zn2 N4 95.16(18) . . ?
O6 Zn2 N4 173.06(17) . . ?
N3 Zn2 N4 87.5(2) . . ?
O12 Zn3 O14 91.4(2) . . ?
O12 Zn3 O5 96.30(18) . . ?
O14 Zn3 O5 119.9(2) . . ?
O12 Zn3 O15 91.0(2) . . ?
O14 Zn3 O15 112.6(2) . . ?
O5 Zn3 O15 126.7(2) . . ?
O12 Zn3 O6 176.34(19) . . ?
O14 Zn3 O6 90.66(19) . . ?
O5 Zn3 O6 80.05(16) . . ?
O15 Zn3 O6 90.99(18) . . ?
C2 C1 C6 120.0(7) . . ?
C2 C1 C7 124.1(7) . . ?
C6 C1 C7 115.9(7) . . ?
O1 C2 C1 125.0(7) . . ?
O1 C2 C3 118.5(7) . . ?
C1 C2 C3 116.4(7) . . ?
O2 C3 C4 121.8(8) . . ?
O2 C3 C2 116.0(7) . . ?
C4 C3 C2 122.0(8) . . ?
C3 C4 C5 121.0(9) . . ?
C3 C4 H1 119.5 . . ?
C5 C4 H1 119.5 . . ?
C6 C5 C4 118.8(9) . . ?
C6 C5 H2 120.6 . . ?
C4 C5 H2 120.6 . . ?
C5 C6 C1 121.7(8) . . ?
C5 C6 H3 119.2 . . ?
C1 C6 H3 119.2 . . ?
C2 O1 Zn1 131.5(4) . . ?
C3 O2 C30 120.4(8) . . ?
C3 O2 C34 120.1(13) . . ?
C30 O2 C34 50.8(12) . . ?
N1 C7 C1 125.8(7) . . ?
N1 C7 H4 117.1 . . ?
C1 C7 H4 117.1 . . ?
C7 N1 O3 110.8(6) . . ?
C7 N1 Zn1 125.4(5) . . ?
O3 N1 Zn1 123.7(5) . . ?
C8 O3 N1 110.5(5) . . ?
O3 C8 C9 112.5(6) . . ?
O3 C8 H5 109.1 . . ?
C9 C8 H5 109.1 . . ?
O3 C8 H6 109.1 . . ?
C9 C8 H6 109.1 . . ?
H5 C8 H6 107.8 . . ?
O4 C9 C8 113.9(6) . . ?
O4 C9 H7 108.8 . . ?
C8 C9 H7 108.8 . . ?
O4 C9 H8 108.8 . . ?
C8 C9 H8 108.8 . . ?
H7 C9 H8 107.7 . . ?
N2 O4 C9 111.8(5) . . ?
C10 N2 O4 108.7(5) . . ?
C10 N2 Zn1 121.6(4) . . ?
O4 N2 Zn1 120.1(4) . . ?
N2 C10 C11 124.7(6) . . ?
N2 C10 H9 117.6 . . ?
C11 C10 H9 117.6 . . ?
C12 C11 C16 120.6(6) . . ?
C12 C11 C10 123.4(6) . . ?
C16 C11 C10 116.0(5) . . ?
O5 C12 C11 123.7(5) . . ?
O5 C12 C13 117.2(5) . . ?
C11 C12 C13 119.1(5) . . ?
O6 C13 C14 124.9(5) . . ?
O6 C13 C12 115.8(5) . . ?
C14 C13 C12 119.3(5) . . ?
C13 C14 C15 120.0(5) . . ?
C13 C14 C17 123.7(5) . . ?
C15 C14 C17 116.3(5) . . ?
C16 C15 C14 121.0(6) . . ?
C16 C15 H10 119.5 . . ?
C14 C15 H10 119.5 . . ?
C15 C16 C11 119.9(5) . . ?
C15 C16 H11 120.1 . . ?
C11 C16 H11 120.1 . . ?
C12 O5 Zn3 113.0(3) . . ?
C12 O5 Zn1 123.6(3) . . ?
Zn3 O5 Zn1 118.3(2) . . ?
C13 O6 Zn2 129.9(4) . . ?
C13 O6 Zn3 113.1(4) . . ?
Zn2 O6 Zn3 115.37(19) . . ?
N3 C17 C14 124.3(6) . . ?
N3 C17 H12 117.8 . . ?
C14 C17 H12 117.8 . . ?
C17 N3 O7 110.6(5) . . ?
C17 N3 Zn2 130.1(4) . . ?
O7 N3 Zn2 117.8(3) . . ?
C18 O7 N3 109.8(4) . . ?
O7 C18 C19 114.3(5) . . ?
O7 C18 H13 108.7 . . ?
C19 C18 H13 108.7 . . ?
O7 C18 H14 108.7 . . ?
C19 C18 H14 108.7 . . ?
H13 C18 H14 107.6 . . ?
O8 C19 C18 112.8(5) . . ?
O8 C19 H15 109.0 . . ?
C18 C19 H15 109.0 . . ?
O8 C19 H16 109.0 . . ?
C18 C19 H16 109.0 . . ?
H15 C19 H16 107.8 . . ?
N4 O8 C19 110.6(4) . . ?
C20 N4 O8 110.0(5) . . ?
C20 N4 Zn2 124.9(4) . . ?
O8 N4 Zn2 124.8(3) . . ?
N4 C20 C21 125.4(6) . . ?
N4 C20 H17 117.3 . . ?
C21 C20 H17 117.3 . . ?
C22 C21 C26 120.2(6) . . ?
C22 C21 C20 124.6(5) . . ?
C26 C21 C20 115.2(6) . . ?
O9 C22 C21 123.8(6) . . ?
O9 C22 C23 119.4(6) . . ?
C21 C22 C23 116.9(6) . . ?
O10 C23 C24 123.6(7) . . ?
O10 C23 C22 115.4(6) . . ?
C24 C23 C22 121.0(7) . . ?
C23 C24 C25 121.2(7) . . ?
C23 C24 H18 119.4 . . ?
C25 C24 H18 119.4 . . ?
C24 C25 C26 119.8(7) . . ?
C24 C25 H19 120.1 . . ?
C26 C25 H19 120.1 . . ?
C25 C26 C21 120.9(7) . . ?
C25 C26 H20 119.5 . . ?
C21 C26 H20 119.5 . . ?
C22 O9 Zn2 129.9(4) . . ?
C23 O10 C31 129.1(15) . . ?
C23 O10 C27 113.9(7) . . ?
O10 C27 C28 110.8(8) . . ?
O10 C27 H21 109.5 . . ?
C28 C27 H21 109.5 . . ?
O10 C27 H22 109.5 . . ?
C28 C27 H22 109.5 . . ?
H21 C27 H22 108.1 . . ?
C29 C28 C27 130.6(14) . . ?
C29 C28 H23 114.7 . . ?
C27 C28 H23 114.7 . . ?
C28 C29 C30 123.8(12) . . ?
C28 C29 H24 118.1 . . ?
C30 C29 H24 118.1 . . ?
O2 C30 C29 112.7(8) . . ?
O2 C30 H25 109.1 . . ?
C29 C30 H25 109.1 . . ?
O2 C30 H26 109.1 . . ?
C29 C30 H26 109.1 . . ?
H25 C30 H26 107.8 . . ?
O10 C31 C32 93.1(14) . . ?
O10 C31 H27 113.1 . . ?
C32 C31 H27 113.1 . . ?
O10 C31 H28 113.1 . . ?
C32 C31 H28 113.1 . . ?
H27 C31 H28 110.5 . . ?
C33 C32 C31 114(3) . . ?
C33 C32 H29 122.8 . . ?
C31 C32 H29 122.8 . . ?
C32 C33 C34 126(3) . . ?
C32 C33 H30 116.8 . . ?
C34 C33 H30 116.8 . . ?
O2 C34 C33 95.2(12) . . ?
O2 C34 H31 112.7 . . ?
C33 C34 H31 112.7 . . ?
O2 C34 H32 112.7 . . ?
C33 C34 H32 112.7 . . ?
H31 C34 H32 110.2 . . ?
C35 O11 Zn1 133.5(5) . . ?
C35 O12 Zn3 137.1(5) . . ?
O12 C35 O11 125.5(7) . . ?
O12 C35 C36 117.4(7) . . ?
O11 C35 C36 117.0(8) . . ?
C35 C36 H33 109.5 . . ?
C35 C36 H34 109.5 . . ?
H33 C36 H34 109.5 . . ?
C35 C36 H35 109.5 . . ?
H33 C36 H35 109.5 . . ?
H34 C36 H35 109.5 . . ?
C37 O13 Zn2 133.9(4) . . ?
C37 O14 Zn3 132.2(4) . . ?
O14 C37 O13 125.8(7) . . ?
O14 C37 C38 117.2(6) . . ?
O13 C37 C38 117.0(6) . . ?
C37 C38 H36 109.5 . . ?
C37 C38 H37 109.5 . . ?
H36 C38 H37 109.5 . . ?
C37 C38 H38 109.5 . . ?
H36 C38 H38 109.5 . . ?
H37 C38 H38 109.5 . . ?
C39 O15 Zn3 126.6(5) . . ?
C39 O15 H39 108(6) . . ?
Zn3 O15 H39 111(6) . . ?
O15 C39 H40 109.5 . . ?
O15 C39 H41 109.5 . . ?
H40 C39 H41 109.5 . . ?
O15 C39 H42 109.5 . . ?
H40 C39 H42 109.5 . . ?
H41 C39 H42 109.5 . . ?
Cl2 C40 Cl1 120.6(13) . . ?
Cl2 C40 H43 107.2 . . ?
Cl1 C40 H43 107.2 . . ?
Cl2 C40 H44 107.2 . . ?
Cl1 C40 H44 107.2 . . ?
H43 C40 H44 106.8 . . ?

loop_
_geom_bond_atom_site_label_1
_geom_bond_atom_site_label_2
_geom_bond_distance
_geom_bond_site_symmetry_2
_geom_bond_publ_flag
Zn1 O1 1.942(5) . ?
Zn1 O11 1.972(5) . ?
Zn1 O5 2.061(4) . ?
Zn1 N2 2.136(5) . ?
Zn1 N1 2.146(6) . ?
Zn2 O9 1.973(5) . ?
Zn2 O13 1.987(4) . ?
Zn2 O6 2.043(4) . ?
Zn2 N3 2.061(5) . ?
Zn2 N4 2.167(5) . ?
Zn3 O12 1.988(5) . ?
Zn3 O14 2.002(5) . ?
Zn3 O5 2.028(4) . ?
Zn3 O15 2.032(5) . ?
Zn3 O6 2.050(4) . ?
C1 C2 1.411(10) . ?
C1 C6 1.427(11) . ?
C1 C7 1.432(11) . ?
C2 O1 1.304(9) . ?
C2 C3 1.411(11) . ?
C3 O2 1.372(10) . ?
C3 C4 1.378(13) . ?
C4 C5 1.391(14) . ?
C4 H1 0.9500 . ?
C5 C6 1.350(13) . ?
C5 H2 0.9500 . ?
C6 H3 0.9500 . ?
O2 C30 1.447(2) . ?
O2 C34 1.450(2) . ?
C7 N1 1.281(10) . ?
C7 H4 0.9500 . ?
N1 O3 1.416(8) . ?
O3 C8 1.409(10) . ?
C8 C9 1.529(12) . ?
C8 H5 0.9900 . ?
C8 H6 0.9900 . ?
C9 O4 1.438(8) . ?
C9 H7 0.9900 . ?
C9 H8 0.9900 . ?
O4 N2 1.425(6) . ?
N2 C10 1.275(8) . ?
C10 C11 1.448(8) . ?
C10 H9 0.9500 . ?
C11 C12 1.390(8) . ?
C11 C16 1.427(9) . ?
C12 O5 1.330(7) . ?
C12 C13 1.437(8) . ?
C13 O6 1.326(7) . ?
C13 C14 1.397(8) . ?
C14 C15 1.418(8) . ?
C14 C17 1.440(8) . ?
C15 C16 1.357(9) . ?
C15 H10 0.9500 . ?
C16 H11 0.9500 . ?
C17 N3 1.293(8) . ?
C17 H12 0.9500 . ?
N3 O7 1.433(6) . ?
O7 C18 1.432(8) . ?
C18 C19 1.515(9) . ?
C18 H13 0.9900 . ?
C18 H14 0.9900 . ?
C19 O8 1.418(8) . ?
C19 H15 0.9900 . ?
C19 H16 0.9900 . ?
O8 N4 1.416(7) . ?
N4 C20 1.262(8) . ?
C20 C21 1.450(8) . ?
C20 H17 0.9500 . ?
C21 C22 1.407(9) . ?
C21 C26 1.407(9) . ?
C22 O9 1.294(8) . ?
C22 C23 1.439(10) . ?
C23 O10 1.364(9) . ?
C23 C24 1.370(11) . ?
C24 C25 1.373(12) . ?
C24 H18 0.9500 . ?
C25 C26 1.376(10) . ?
C25 H19 0.9500 . ?
C26 H20 0.9500 . ?
O10 C31 1.449(2) . ?
O10 C27 1.451(2) . ?
C27 C28 1.500(2) . ?
C27 H21 0.9900 . ?
C27 H22 0.9900 . ?
C28 C29 1.300(2) . ?
C28 H23 0.9500 . ?
C29 C30 1.499(2) . ?
C29 H24 0.9500 . ?
C30 H25 0.9900 . ?
C30 H26 0.9900 . ?
C31 C32 1.500(2) . ?
C31 H27 0.9900 . ?
C31 H28 0.9900 . ?
C32 C33 1.300(2) . ?
C32 H29 0.9500 . ?
C33 C34 1.501(2) . ?
C33 H30 0.9500 . ?
C34 H31 0.9900 . ?
C34 H32 0.9900 . ?
O11 C35 1.260(9) . ?
O12 C35 1.231(9) . ?
C35 C36 1.499(12) . ?
C36 H33 0.9800 . ?
C36 H34 0.9800 . ?
C36 H35 0.9800 . ?
O13 C37 1.260(8) . ?
O14 C37 1.251(9) . ?
C37 C38 1.502(10) . ?
C38 H36 0.9800 . ?
C38 H37 0.9800 . ?
C38 H38 0.9800 . ?
O15 C39 1.413(9) . ?
O15 H39 0.870(17) . ?
C39 H40 0.9800 . ?
C39 H41 0.9800 . ?
C39 H42 0.9800 . ?
Cl1 C40 1.655(13) . ?
Cl2 C40 1.629(17) . ?
C40 H43 0.9900 . ?
C40 H44 0.9900 . ?

loop_
_geom_torsion_atom_site_label_1
_geom_torsion_atom_site_label_2
_geom_torsion_atom_site_label_3
_geom_torsion_atom_site_label_4
_geom_torsion
_geom_torsion_site_symmetry_1
_geom_torsion_site_symmetry_2
_geom_torsion_site_symmetry_3
_geom_torsion_site_symmetry_4
_geom_torsion_publ_flag
C6 C1 C2 O1 -179.8(7) . . . . ?
C7 C1 C2 O1 0.5(11) . . . . ?
C6 C1 C2 C3 -0.3(10) . . . . ?
C7 C1 C2 C3 180.0(7) . . . . ?
O1 C2 C3 O2 4.6(11) . . . . ?
C1 C2 C3 O2 -174.9(7) . . . . ?
O1 C2 C3 C4 178.9(8) . . . . ?
C1 C2 C3 C4 -0.6(12) . . . . ?
O2 C3 C4 C5 175.5(9) . . . . ?
C2 C3 C4 C5 1.5(15) . . . . ?
C3 C4 C5 C6 -1.4(16) . . . . ?
C4 C5 C6 C1 0.5(14) . . . . ?
C2 C1 C6 C5 0.4(12) . . . . ?
C7 C1 C6 C5 -179.9(8) . . . . ?
C1 C2 O1 Zn1 -2.8(10) . . . . ?
C3 C2 O1 Zn1 177.7(5) . . . . ?
O11 Zn1 O1 C2 -86.8(6) . . . . ?
O5 Zn1 O1 C2 174.3(6) . . . . ?
N2 Zn1 O1 C2 89.2(6) . . . . ?
N1 Zn1 O1 C2 3.2(6) . . . . ?
C4 C3 O2 C30 42.2(14) . . . . ?
C2 C3 O2 C30 -143.4(9) . . . . ?
C4 C3 O2 C34 101.8(18) . . . . ?
C2 C3 O2 C34 -83.8(17) . . . . ?
C2 C1 C7 N1 0.0(11) . . . . ?
C6 C1 C7 N1 -179.8(7) . . . . ?
C1 C7 N1 O3 178.0(6) . . . . ?
C1 C7 N1 Zn1 1.6(10) . . . . ?
O1 Zn1 N1 C7 -2.6(6) . . . . ?
O11 Zn1 N1 C7 114.8(6) . . . . ?
O5 Zn1 N1 C7 -121.3(11) . . . . ?
N2 Zn1 N1 C7 -121.5(6) . . . . ?
O1 Zn1 N1 O3 -178.6(5) . . . . ?
O11 Zn1 N1 O3 -61.2(5) . . . . ?
O5 Zn1 N1 O3 62.7(13) . . . . ?
N2 Zn1 N1 O3 62.5(5) . . . . ?
C7 N1 O3 C8 173.5(6) . . . . ?
Zn1 N1 O3 C8 -10.1(7) . . . . ?
N1 O3 C8 C9 -83.7(7) . . . . ?
O3 C8 C9 O4 52.6(9) . . . . ?
C8 C9 O4 N2 61.4(8) . . . . ?
C9 O4 N2 C10 140.0(6) . . . . ?
C9 O4 N2 Zn1 -73.2(6) . . . . ?
O1 Zn1 N2 C10 49.9(5) . . . . ?
O11 Zn1 N2 C10 -134.3(5) . . . . ?
O5 Zn1 N2 C10 -43.6(5) . . . . ?
N1 Zn1 N2 C10 136.3(5) . . . . ?
O1 Zn1 N2 O4 -92.5(4) . . . . ?
O11 Zn1 N2 O4 83.3(5) . . . . ?
O5 Zn1 N2 O4 174.0(4) . . . . ?
N1 Zn1 N2 O4 -6.1(4) . . . . ?
O4 N2 C10 C11 177.5(5) . . . . ?
Zn1 N2 C10 C11 31.4(8) . . . . ?
N2 C10 C11 C12 -0.1(9) . . . . ?
N2 C10 C11 C16 179.0(6) . . . . ?
C16 C11 C12 O5 179.7(5) . . . . ?
C10 C11 C12 O5 -1.3(9) . . . . ?
C16 C11 C12 C13 -0.6(8) . . . . ?
C10 C11 C12 C13 178.4(5) . . . . ?
O5 C12 C13 O6 -2.1(7) . . . . ?
C11 C12 C13 O6 178.2(5) . . . . ?
O5 C12 C13 C14 177.9(5) . . . . ?
C11 C12 C13 C14 -1.8(8) . . . . ?
O6 C13 C14 C15 -176.4(5) . . . . ?
C12 C13 C14 C15 3.6(8) . . . . ?
O6 C13 C14 C17 1.4(8) . . . . ?
C12 C13 C14 C17 -178.6(5) . . . . ?
C13 C14 C15 C16 -3.1(8) . . . . ?
C17 C14 C15 C16 179.0(5) . . . . ?
C14 C15 C16 C11 0.7(9) . . . . ?
C12 C11 C16 C15 1.1(8) . . . . ?
C10 C11 C16 C15 -177.9(5) . . . . ?
C11 C12 O5 Zn3 174.8(4) . . . . ?
C13 C12 O5 Zn3 -4.9(6) . . . . ?
C11 C12 O5 Zn1 -30.8(7) . . . . ?
C13 C12 O5 Zn1 149.5(4) . . . . ?
O12 Zn3 O5 C12 -173.3(4) . . . . ?
O14 Zn3 O5 C12 -78.1(4) . . . . ?
O15 Zn3 O5 C12 90.6(4) . . . . ?
O6 Zn3 O5 C12 6.9(4) . . . . ?
O12 Zn3 O5 Zn1 30.8(3) . . . . ?
O14 Zn3 O5 Zn1 126.0(2) . . . . ?
O15 Zn3 O5 Zn1 -65.2(3) . . . . ?
O6 Zn3 O5 Zn1 -149.0(2) . . . . ?
O1 Zn1 O5 C12 -74.8(4) . . . . ?
O11 Zn1 O5 C12 166.9(5) . . . . ?
N2 Zn1 O5 C12 43.5(4) . . . . ?
N1 Zn1 O5 C12 43.3(13) . . . . ?
O1 Zn1 O5 Zn3 78.3(2) . . . . ?
O11 Zn1 O5 Zn3 -40.0(3) . . . . ?
N2 Zn1 O5 Zn3 -163.4(3) . . . . ?
N1 Zn1 O5 Zn3 -163.6(10) . . . . ?
C14 C13 O6 Zn2 -7.7(8) . . . . ?
C12 C13 O6 Zn2 172.3(3) . . . . ?
C14 C13 O6 Zn3 -172.1(4) . . . . ?
C12 C13 O6 Zn3 7.9(6) . . . . ?
O9 Zn2 O6 C13 130.4(5) . . . . ?
O13 Zn2 O6 C13 -110.4(5) . . . . ?
N3 Zn2 O6 C13 4.6(5) . . . . ?
O9 Zn2 O6 Zn3 -65.5(2) . . . . ?
O13 Zn2 O6 Zn3 53.7(2) . . . . ?
N3 Zn2 O6 Zn3 168.7(2) . . . . ?
O14 Zn3 O6 C13 112.2(4) . . . . ?
O5 Zn3 O6 C13 -8.1(4) . . . . ?
O15 Zn3 O6 C13 -135.2(4) . . . . ?
O14 Zn3 O6 Zn2 -54.6(3) . . . . ?
O5 Zn3 O6 Zn2 -174.9(2) . . . . ?
O15 Zn3 O6 Zn2 58.0(2) . . . . ?
C13 C14 C17 N3 8.3(9) . . . . ?
C15 C14 C17 N3 -173.9(5) . . . . ?
C14 C17 N3 O7 -176.5(5) . . . . ?
C14 C17 N3 Zn2 -11.1(8) . . . . ?
O9 Zn2 N3 C17 -88.4(5) . . . . ?
O13 Zn2 N3 C17 93.1(5) . . . . ?
O6 Zn2 N3 C17 4.7(5) . . . . ?
N4 Zn2 N3 C17 -172.4(5) . . . . ?
O9 Zn2 N3 O7 76.2(4) . . . . ?
O13 Zn2 N3 O7 -102.3(4) . . . . ?
O6 Zn2 N3 O7 169.3(4) . . . . ?
N4 Zn2 N3 O7 -7.8(4) . . . . ?
C17 N3 O7 C18 -106.7(5) . . . . ?
Zn2 N3 O7 C18 85.9(5) . . . . ?
N3 O7 C18 C19 -58.7(6) . . . . ?
O7 C18 C19 O8 -57.0(7) . . . . ?
C18 C19 O8 N4 74.4(6) . . . . ?
C19 O8 N4 C20 -152.9(5) . . . . ?
C19 O8 N4 Zn2 21.1(6) . . . . ?
O9 Zn2 N4 C20 -16.0(5) . . . . ?
O13 Zn2 N4 C20 -134.9(5) . . . . ?
N3 Zn2 N4 C20 110.3(5) . . . . ?
O9 Zn2 N4 O8 170.9(4) . . . . ?
O13 Zn2 N4 O8 52.0(5) . . . . ?
N3 Zn2 N4 O8 -62.9(4) . . . . ?
O8 N4 C20 C21 179.5(5) . . . . ?
Zn2 N4 C20 C21 5.5(9) . . . . ?
N4 C20 C21 C22 6.1(10) . . . . ?
N4 C20 C21 C26 -172.8(6) . . . . ?
C26 C21 C22 O9 -179.7(6) . . . . ?
C20 C21 C22 O9 1.5(10) . . . . ?
C26 C21 C22 C23 -0.9(9) . . . . ?
C20 C21 C22 C23 -179.7(6) . . . . ?
O9 C22 C23 O10 0.2(10) . . . . ?
C21 C22 C23 O10 -178.7(6) . . . . ?
O9 C22 C23 C24 179.9(8) . . . . ?
C21 C22 C23 C24 1.1(11) . . . . ?
O10 C23 C24 C25 179.5(9) . . . . ?
C22 C23 C24 C25 -0.2(15) . . . . ?
C23 C24 C25 C26 -0.9(17) . . . . ?
C24 C25 C26 C21 1.1(15) . . . . ?
C22 C21 C26 C25 -0.2(12) . . . . ?
C20 C21 C26 C25 178.8(8) . . . . ?
C21 C22 O9 Zn2 -22.1(9) . . . . ?
C23 C22 O9 Zn2 159.2(5) . . . . ?
O13 Zn2 O9 C22 118.6(5) . . . . ?
O6 Zn2 O9 C22 -148.6(5) . . . . ?
N3 Zn2 O9 C22 -59.8(6) . . . . ?
N4 Zn2 O9 C22 24.6(5) . . . . ?
C24 C23 O10 C31 -1.3(18) . . . . ?
C22 C23 O10 C31 178.5(13) . . . . ?
C24 C23 O10 C27 11.3(14) . . . . ?
C22 C23 O10 C27 -169.0(10) . . . . ?
C23 O10 C27 C28 -170.2(10) . . . . ?
C31 O10 C27 C28 -22(4) . . . . ?
O10 C27 C28 C29 -78.2(19) . . . . ?
C27 C28 C29 C30 -23(2) . . . . ?
C3 O2 C30 C29 70.9(15) . . . . ?
C34 O2 C30 C29 -35.0(18) . . . . ?
C28 C29 C30 O2 138.7(13) . . . . ?
C23 O10 C31 C32 87(2) . . . . ?
C27 O10 C31 C32 49(4) . . . . ?
O10 C31 C32 C33 94(2) . . . . ?
C31 C32 C33 C34 -9(2) . . . . ?
C3 O2 C34 C33 -140.8(14) . . . . ?
C30 O2 C34 C33 -34.4(14) . . . . ?
C32 C33 C34 O2 -179(2) . . . . ?
O1 Zn1 O11 C35 -63.2(10) . . . . ?
O5 Zn1 O11 C35 36.9(10) . . . . ?
N2 Zn1 O11 C35 121.0(9) . . . . ?
N1 Zn1 O11 C35 -151.5(10) . . . . ?
O14 Zn3 O12 C35 -126.8(10) . . . . ?
O5 Zn3 O12 C35 -6.5(10) . . . . ?
O15 Zn3 O12 C35 120.6(10) . . . . ?
Zn3 O12 C35 O11 -2.6(17) . . . . ?
Zn3 O12 C35 C36 173.6(8) . . . . ?
Zn1 O11 C35 O12 -17.6(17) . . . . ?
Zn1 O11 C35 C36 166.2(8) . . . . ?
O9 Zn2 O13 C37 81.3(7) . . . . ?
O6 Zn2 O13 C37 -14.2(7) . . . . ?
N3 Zn2 O13 C37 -100.1(7) . . . . ?
N4 Zn2 O13 C37 170.3(7) . . . . ?
O12 Zn3 O14 C37 -167.0(7) . . . . ?
O5 Zn3 O14 C37 95.0(7) . . . . ?
O15 Zn3 O14 C37 -75.3(8) . . . . ?
O6 Zn3 O14 C37 16.1(7) . . . . ?
Zn3 O14 C37 O13 24.8(12) . . . . ?
Zn3 O14 C37 C38 -157.1(6) . . . . ?
Zn2 O13 C37 O14 -26.4(12) . . . . ?
Zn2 O13 C37 C38 155.4(6) . . . . ?
O12 Zn3 O15 C39 24.2(7) . . . . ?
O14 Zn3 O15 C39 -67.7(7) . . . . ?
O5 Zn3 O15 C39 122.9(7) . . . . ?
O6 Zn3 O15 C39 -158.8(7) . . . . ?
